data_4081607
loop_
_publ_author_name
'Xu, Liang-Jin'
'Wang, Jin-Yun'
'Zhang, Li-Yi'
'Shi, Lin-Xi'
'Chen, Zhong-Ning'

_publ_section_title
;
 Structures and Phosphorescence Properties of Triphosphine-Supported
 Au2Ag2and Au8Ag4Alkynyl Cluster Complexes
;
_journal_issue 19
_journal_name_full Organometallics
_journal_page_first 5402
_journal_paper_doi 10.1021/om400685y
_journal_volume 32
_journal_year 2013
_chemical_formula_sum 'C81 H70 Ag2 Au2 Cl4 O8 P6'
_chemical_formula_weight 2108.66
_chemical_name_systematic
; 
 ? 
;
_space_group_IT_number 14
_symmetry_cell_setting monoclinic
_symmetry_space_group_name_Hall '-P 2yn'
_symmetry_space_group_name_H-M 'P 1 21/n 1'
_atom_sites_solution_hydrogens geom
_atom_sites_solution_primary direct
_atom_sites_solution_secondary difmap
_audit_creation_method SHELXL-97
_cell_angle_alpha 90.00
_cell_angle_beta 91.540(8)
_cell_angle_gamma 90.00
_cell_formula_units_Z 4
_cell_length_a 12.546(5)
_cell_length_b 31.356(13)
_cell_length_c 20.621(9)
_cell_measurement_temperature 293(2)
_cell_volume 8109(6)
_computing_structure_refinement 'SHELXL-97 (Sheldrick, 1997)'
_computing_structure_solution 'SHELXS-97 (Sheldrick, 1990)'
_diffrn_ambient_temperature 293(2)
_diffrn_measured_fraction_theta_full 0.980
_diffrn_measured_fraction_theta_max 0.980
_diffrn_radiation_monochromator graphite
_diffrn_radiation_source 'fine-focus sealed tube'
_diffrn_radiation_type MoK\a
_diffrn_radiation_wavelength 0.71073
_diffrn_reflns_av_R_equivalents 0.1235
_diffrn_reflns_av_sigmaI/netI 0.1342
_diffrn_reflns_limit_h_max 16
_diffrn_reflns_limit_h_min -16
_diffrn_reflns_limit_k_max 40
_diffrn_reflns_limit_k_min -40
_diffrn_reflns_limit_l_max 26
_diffrn_reflns_limit_l_min -24
_diffrn_reflns_number 59813
_diffrn_reflns_theta_full 27.46
_diffrn_reflns_theta_max 27.46
_diffrn_reflns_theta_min 2.61
_exptl_absorpt_coefficient_mu 4.387
_exptl_absorpt_correction_T_max 0.6681
_exptl_absorpt_correction_T_min 0.3731
_exptl_absorpt_correction_type multi-scan
_exptl_crystal_density_diffrn 1.727
_exptl_crystal_density_method 'not measured'
_exptl_crystal_F_000 4120
_exptl_crystal_size_max 0.28
_exptl_crystal_size_mid 0.17
_exptl_crystal_size_min 0.10
_refine_diff_density_max 2.331
_refine_diff_density_min -1.675
_refine_diff_density_rms 0.161
_refine_ls_extinction_method none
_refine_ls_goodness_of_fit_ref 0.981
_refine_ls_hydrogen_treatment mixed
_refine_ls_matrix_type full
_refine_ls_number_parameters 928
_refine_ls_number_reflns 18186
_refine_ls_number_restraints 96
_refine_ls_restrained_S_all 0.982
_refine_ls_R_factor_all 0.1051
_refine_ls_R_factor_gt 0.0658
_refine_ls_shift/su_max 0.002
_refine_ls_shift/su_mean 0.000
_refine_ls_structure_factor_coef Fsqd
_refine_ls_weighting_details 'calc w=1/[\s^2^(Fo^2^)+(0.0577P)^2^+0.0000P] where P=(Fo^2^+2Fc^2^)/3'
_refine_ls_weighting_scheme calc
_refine_ls_wR_factor_gt 0.1416
_refine_ls_wR_factor_ref 0.1645
_reflns_number_gt 11275
_reflns_number_total 18186
_reflns_threshold_expression >2sigma(I)
_cod_data_source_file om400685y_si_002.cif
_cod_data_source_block complex_2
_cod_depositor_comments
;
The following automatic conversions were performed:

'_exptl_absorpt_correction_type' value 'Multi-scan' changed to
'multi-scan' according to
/home/saulius/struct/CIF-dictionaries/cif_core.dic dictionary named
'cif_core.dic' version 2.4.2 from 2011-04-26.

Automatic conversion script
Id: cif_fix_values 1891 2012-01-12 08:04:46Z andrius 
;
_cod_original_sg_symbol_H-M P2(1)/n
_cod_database_code 4081607

loop_
_symmetry_equiv_pos_as_xyz
'x, y, z'
'-x+1/2, y+1/2, -z+1/2'
'-x, -y, -z'
'x-1/2, -y-1/2, z-1/2'

loop_
_atom_site_label
_atom_site_type_symbol
_atom_site_fract_x
_atom_site_fract_y
_atom_site_fract_z
_atom_site_U_iso_or_equiv
_atom_site_adp_type
_atom_site_occupancy
_atom_site_symmetry_multiplicity
_atom_site_calc_flag
_atom_site_refinement_flags
Au1 Au -0.04360(2) 0.259543(10) 0.869603(16) 0.04111(10) Uani 1 1 d .
Au2 Au -0.05859(3) 0.263764(12) 1.017242(19) 0.06024(13) Uani 1 1 d .
Ag1 Ag -0.05601(5) 0.35124(2) 0.91948(3) 0.04943(17) Uani 1 1 d .
Ag2 Ag -0.03831(5) 0.16149(2) 0.88659(4) 0.0565(2) Uani 1 1 d .
P1 P -0.23253(18) 0.34874(7) 0.86655(12) 0.0487(5) Uani 1 1 d .
P2 P -0.22829(16) 0.25082(7) 0.86335(11) 0.0405(5) Uani 1 1 d .
P3 P -0.22867(16) 0.15572(6) 0.89703(10) 0.0411(5) Uani 1 1 d .
P4 P 0.13780(17) 0.35994(7) 0.91857(11) 0.0447(5) Uani 1 1 d .
P5 P 0.14061(16) 0.26746(6) 0.86507(10) 0.0390(5) Uani 1 1 d .
P6 P 0.14355(16) 0.16953(7) 0.85451(11) 0.0425(5) Uani 1 1 d .
Cl1 Cl 0.9650(2) 0.04650(10) 0.77132(17) 0.0828(8) Uani 1 1 d .
Cl2 Cl -0.0412(2) 0.24804(10) 0.49080(14) 0.0683(7) Uani 1 1 d .
Cl3 Cl 0.3880(5) 0.0239(2) 0.2589(4) 0.209(3) Uani 1 1 d .
Cl4 Cl 0.3920(7) 0.0298(3) 0.1197(4) 0.241(4) Uani 1 1 d .
O1 O 0.9603(10) 0.0686(4) 0.8291(6) 0.167(5) Uani 1 1 d .
O2 O 0.9717(10) 0.0783(4) 0.7238(7) 0.172(5) Uani 1 1 d .
O3 O 1.0575(8) 0.0197(3) 0.7695(6) 0.124(3) Uani 1 1 d .
O4 O 0.8728(10) 0.0225(4) 0.7585(7) 0.178(6) Uani 1 1 d .
O5 O -0.0341(19) 0.2034(6) 0.4930(13) 0.296(11) Uani 1 1 d .
O6 O 0.0523(10) 0.2552(6) 0.5205(6) 0.205(8) Uani 1 1 d .
O7 O -0.1408(8) 0.2527(4) 0.5170(5) 0.150(5) Uani 1 1 d .
O8 O -0.0426(6) 0.2540(4) 0.4247(4) 0.134(5) Uani 1 1 d .
C1 C -0.2973(6) 0.2984(2) 0.8900(4) 0.0453(19) Uani 1 1 d .
H1A H -0.3018 0.2976 0.9369 0.054 Uiso 1 1 calc R
H1B H -0.3695 0.2981 0.8720 0.054 Uiso 1 1 calc R
C2 C -0.2777(6) 0.2090(2) 0.9165(4) 0.0450(19) Uani 1 1 d .
H2A H -0.2567 0.2157 0.9609 0.054 Uiso 1 1 calc R
H2B H -0.3550 0.2088 0.9136 0.054 Uiso 1 1 calc R
C3 C 0.1962(6) 0.3059(3) 0.9236(4) 0.0477(19) Uani 1 1 d .
H3A H 0.2724 0.3081 0.9173 0.057 Uiso 1 1 calc R
H3B H 0.1863 0.2949 0.9670 0.057 Uiso 1 1 calc R
C4 C 0.2064(6) 0.2182(2) 0.8897(4) 0.0433(18) Uani 1 1 d .
H4A H 0.2061 0.2161 0.9367 0.052 Uiso 1 1 calc R
H4B H 0.2802 0.2193 0.8769 0.052 Uiso 1 1 calc R
C5 C -0.0893(10) 0.3252(4) 1.0311(5) 0.082(3) Uani 1 1 d .
C6 C -0.1054(11) 0.3619(3) 1.0491(5) 0.078(3) Uani 1 1 d .
C7 C -0.0343(8) 0.2045(4) 1.0173(4) 0.066(3) Uani 1 1 d .
C8 C -0.0173(9) 0.1638(4) 1.0268(5) 0.069(3) Uani 1 1 d .
C9 C 0.336(2) 0.0098(11) 0.1798(12) 0.271(18) Uani 1 1 d .
H9A H 0.3390 -0.0210 0.1757 0.326 Uiso 1 1 calc R
H9B H 0.2613 0.0179 0.1775 0.326 Uiso 1 1 calc R
C11 C -0.2669(6) 0.1222(2) 0.9650(4) 0.047(2) Uani 1 1 d .
C12 C -0.3277(8) 0.1360(3) 1.0159(4) 0.055(2) Uani 1 1 d .
H12A H -0.3464 0.1646 1.0195 0.067 Uiso 1 1 calc R
C13 C -0.3606(9) 0.1065(3) 1.0619(5) 0.068(3) Uani 1 1 d .
H13A H -0.4049 0.1154 1.0947 0.081 Uiso 1 1 calc R
C14 C -0.3288(10) 0.0644(3) 1.0598(5) 0.078(3) Uani 1 1 d .
H14A H -0.3472 0.0454 1.0921 0.094 Uiso 1 1 calc R
C15 C -0.2698(10) 0.0517(3) 1.0092(6) 0.083(3) Uani 1 1 d .
H15A H -0.2510 0.0231 1.0058 0.100 Uiso 1 1 calc R
C16 C -0.2374(8) 0.0797(3) 0.9633(5) 0.067(3) Uani 1 1 d .
H16A H -0.1946 0.0700 0.9302 0.080 Uiso 1 1 calc R
C17 C -0.3164(6) 0.1362(3) 0.8319(4) 0.0468(19) Uani 1 1 d .
C18 C -0.4266(7) 0.1340(3) 0.8420(5) 0.060(2) Uani 1 1 d .
H18A H -0.4540 0.1433 0.8810 0.071 Uiso 1 1 calc R
C19 C -0.4935(8) 0.1181(4) 0.7946(6) 0.077(3) Uani 1 1 d .
H19A H -0.5663 0.1162 0.8016 0.092 Uiso 1 1 calc R
C20 C -0.4546(12) 0.1053(5) 0.7382(7) 0.109(5) Uani 1 1 d .
H20A H -0.5011 0.0960 0.7053 0.130 Uiso 1 1 calc R
C21 C -0.3491(12) 0.1058(5) 0.7283(7) 0.117(5) Uani 1 1 d .
H21A H -0.3235 0.0950 0.6897 0.141 Uiso 1 1 calc R
C22 C -0.2786(10) 0.1219(3) 0.7740(5) 0.075(3) Uani 1 1 d .
H22A H -0.2061 0.1231 0.7659 0.090 Uiso 1 1 calc R
C23 C 0.2352(6) 0.1273(3) 0.8792(4) 0.050(2) Uani 1 1 d .
C24 C 0.2276(8) 0.0883(3) 0.8477(6) 0.074(3) Uani 1 1 d .
H24A H 0.1808 0.0852 0.8122 0.089 Uiso 1 1 calc R
C25 C 0.2887(10) 0.0538(3) 0.8682(8) 0.097(4) Uani 1 1 d .
H25A H 0.2811 0.0277 0.8472 0.117 Uiso 1 1 calc R
C26 C 0.3602(11) 0.0580(4) 0.9193(8) 0.105(5) Uani 1 1 d .
H26A H 0.4024 0.0349 0.9322 0.126 Uiso 1 1 calc R
C27 C 0.3691(9) 0.0960(4) 0.9510(7) 0.095(4) Uani 1 1 d .
H27A H 0.4171 0.0988 0.9860 0.113 Uiso 1 1 calc R
C28 C 0.3063(8) 0.1312(3) 0.9314(5) 0.070(3) Uani 1 1 d .
H28A H 0.3126 0.1569 0.9535 0.084 Uiso 1 1 calc R
C29 C 0.1926(7) 0.3857(2) 0.8476(4) 0.0469(19) Uani 1 1 d .
C30 C 0.1248(8) 0.4016(3) 0.8000(4) 0.060(2) Uani 1 1 d .
H30A H 0.0515 0.3982 0.8034 0.072 Uiso 1 1 calc R
C31 C 0.1659(10) 0.4232(3) 0.7462(5) 0.077(3) Uani 1 1 d .
H31A H 0.1198 0.4336 0.7139 0.093 Uiso 1 1 calc R
C32 C 0.2706(11) 0.4287(4) 0.7416(6) 0.084(4) Uani 1 1 d .
H32A H 0.2969 0.4433 0.7061 0.101 Uiso 1 1 calc R
C33 C 0.3385(10) 0.4138(4) 0.7870(7) 0.091(4) Uani 1 1 d .
H33A H 0.4113 0.4181 0.7824 0.110 Uiso 1 1 calc R
C34 C 0.3037(8) 0.3920(3) 0.8405(6) 0.072(3) Uani 1 1 d .
H34A H 0.3523 0.3817 0.8716 0.086 Uiso 1 1 calc R
C35 C -0.2380(8) 0.3470(3) 0.7784(5) 0.057(2) Uani 1 1 d .
C36 C -0.3339(9) 0.3430(4) 0.7436(6) 0.080(3) Uani 1 1 d .
H36A H -0.3977 0.3451 0.7654 0.096 Uiso 1 1 calc R
C37 C -0.3366(13) 0.3357(5) 0.6761(7) 0.107(5) Uani 1 1 d .
H37A H -0.4001 0.3293 0.6540 0.129 Uiso 1 1 calc R
C38 C -0.2404(15) 0.3385(5) 0.6436(7) 0.116(5) Uani 1 1 d .
H38A H -0.2400 0.3368 0.5986 0.140 Uiso 1 1 calc R
C39 C -0.1469(13) 0.3439(5) 0.6784(6) 0.106(5) Uani 1 1 d .
H39A H -0.0829 0.3453 0.6568 0.127 Uiso 1 1 calc R
C40 C -0.1461(9) 0.3471(4) 0.7442(5) 0.076(3) Uani 1 1 d .
H40A H -0.0810 0.3493 0.7666 0.092 Uiso 1 1 calc R
C41 C 0.1557(6) 0.1756(3) 0.7679(4) 0.0463(19) Uani 1 1 d .
C42 C 0.2536(7) 0.1823(3) 0.7380(4) 0.056(2) Uani 1 1 d .
H42A H 0.3157 0.1814 0.7637 0.067 Uiso 1 1 calc R
C43 C 0.2619(8) 0.1900(3) 0.6745(5) 0.067(3) Uani 1 1 d .
H43A H 0.3282 0.1951 0.6568 0.080 Uiso 1 1 calc R
C44 C 0.1710(9) 0.1903(4) 0.6357(5) 0.076(3) Uani 1 1 d .
H44A H 0.1763 0.1957 0.5916 0.091 Uiso 1 1 calc R
C45 C 0.0735(9) 0.1829(4) 0.6606(5) 0.082(3) Uani 1 1 d .
H45A H 0.0127 0.1830 0.6337 0.098 Uiso 1 1 calc R
C46 C 0.0656(7) 0.1750(3) 0.7276(5) 0.059(2) Uani 1 1 d .
H46A H -0.0006 0.1693 0.7448 0.071 Uiso 1 1 calc R
C47 C 0.1918(6) 0.2824(2) 0.7869(4) 0.0448(19) Uani 1 1 d .
C48 C 0.3014(7) 0.2895(3) 0.7798(5) 0.063(3) Uani 1 1 d .
H48A H 0.3482 0.2867 0.8153 0.075 Uiso 1 1 calc R
C49 C 0.3390(8) 0.3004(3) 0.7204(5) 0.071(3) Uani 1 1 d .
H49A H 0.4114 0.3061 0.7164 0.085 Uiso 1 1 calc R
C50 C 0.2733(9) 0.3033(3) 0.6670(5) 0.072(3) Uani 1 1 d .
H50A H 0.3012 0.3093 0.6266 0.086 Uiso 1 1 calc R
C51 C 0.1652(9) 0.2975(3) 0.6730(5) 0.063(3) Uani 1 1 d .
H51A H 0.1194 0.3006 0.6371 0.076 Uiso 1 1 calc R
C52 C 0.1247(7) 0.2867(3) 0.7334(4) 0.052(2) Uani 1 1 d .
H52A H 0.0518 0.2825 0.7375 0.063 Uiso 1 1 calc R
C53 C 0.2058(7) 0.3881(3) 0.9848(4) 0.054(2) Uani 1 1 d .
C54 C 0.2644(8) 0.3691(4) 1.0343(4) 0.067(3) Uani 1 1 d .
H54A H 0.2717 0.3396 1.0351 0.081 Uiso 1 1 calc R
C55 C 0.3127(10) 0.3937(4) 1.0831(6) 0.087(3) Uani 1 1 d .
H55A H 0.3502 0.3797 1.1163 0.104 Uiso 1 1 calc R
C56 C 0.3085(11) 0.4351(4) 1.0849(6) 0.089(4) Uani 1 1 d .
H56A H 0.3419 0.4504 1.1182 0.107 Uiso 1 1 calc R
C57 C 0.2518(14) 0.4557(5) 1.0349(8) 0.130(6) Uani 1 1 d .
H57A H 0.2486 0.4853 1.0341 0.156 Uiso 1 1 calc R
C58 C 0.1994(12) 0.4319(4) 0.9854(6) 0.102(4) Uani 1 1 d .
H58A H 0.1603 0.4460 0.9529 0.123 Uiso 1 1 calc R
C59 C -0.2792(7) 0.2387(2) 0.7828(4) 0.0430(19) Uani 1 1 d .
C60 C -0.3875(7) 0.2335(3) 0.7707(5) 0.058(2) Uani 1 1 d .
H60A H -0.4356 0.2382 0.8035 0.069 Uiso 1 1 calc R
C61 C -0.4240(8) 0.2213(4) 0.7095(6) 0.083(3) Uani 1 1 d .
H61A H -0.4958 0.2150 0.7027 0.099 Uiso 1 1 calc R
C62 C -0.3514(11) 0.2182(4) 0.6557(6) 0.094(4) Uani 1 1 d .
H62A H -0.3767 0.2125 0.6138 0.113 Uiso 1 1 calc R
C63 C -0.2450(9) 0.2240(4) 0.6689(5) 0.078(3) Uani 1 1 d .
H63A H -0.1965 0.2206 0.6359 0.093 Uiso 1 1 calc R
C64 C -0.2083(7) 0.2347(3) 0.7307(4) 0.054(2) Uani 1 1 d .
H64A H -0.1358 0.2393 0.7383 0.065 Uiso 1 1 calc R
C65 C -0.3283(8) 0.3892(3) 0.8896(6) 0.063(3) Uani 1 1 d .
C66 C -0.3817(11) 0.3855(4) 0.9470(8) 0.105(5) Uani 1 1 d .
H66A H -0.3697 0.3619 0.9736 0.126 Uiso 1 1 calc R
C67 C -0.4551(12) 0.4177(5) 0.9657(9) 0.124(6) Uani 1 1 d .
H67A H -0.4925 0.4139 1.0037 0.149 Uiso 1 1 calc R
C68 C -0.4711(12) 0.4511(5) 0.9325(11) 0.121(6) Uani 1 1 d .
H68A H -0.5145 0.4727 0.9481 0.145 Uiso 1 1 calc R
C69 C -0.4261(12) 0.4555(4) 0.8755(9) 0.104(5) Uani 1 1 d .
H69A H -0.4453 0.4785 0.8493 0.124 Uiso 1 1 calc R
C70 C -0.3482(9) 0.4254(3) 0.8529(7) 0.087(4) Uani 1 1 d .
H70A H -0.3124 0.4303 0.8147 0.104 Uiso 1 1 calc R
C71 C -0.1349(14) 0.4035(4) 1.0745(6) 0.103(4) Uani 1 1 d U
C72 C -0.0507(16) 0.4343(5) 1.0772(8) 0.131(4) Uani 1 1 d U
H72A H 0.0138 0.4273 1.0587 0.157 Uiso 1 1 calc R
C73 C -0.0601(19) 0.4732(6) 1.1055(10) 0.155(5) Uani 1 1 d U
H73A H -0.0055 0.4933 1.1056 0.186 Uiso 1 1 calc R
C74 C -0.155(2) 0.4808(6) 1.1336(9) 0.154(5) Uani 1 1 d U
H74A H -0.1643 0.5072 1.1532 0.184 Uiso 1 1 calc R
C75 C -0.2373(19) 0.4526(5) 1.1352(9) 0.158(5) Uani 1 1 d U
H75A H -0.2995 0.4597 1.1562 0.190 Uiso 1 1 calc R
C76 C -0.2273(16) 0.4128(4) 1.1048(8) 0.132(5) Uani 1 1 d U
H76A H -0.2828 0.3932 1.1053 0.159 Uiso 1 1 calc R
C77 C 0.0072(9) 0.1189(3) 1.0418(5) 0.071(2) Uani 1 1 d U
C78 C 0.0604(12) 0.0920(5) 1.0031(8) 0.126(5) Uani 1 1 d U
H78A H 0.0798 0.1016 0.9624 0.151 Uiso 1 1 calc R
C79 C 0.0870(15) 0.0514(5) 1.0209(9) 0.150(5) Uani 1 1 d U
H79A H 0.1326 0.0353 0.9958 0.181 Uiso 1 1 calc R
C80 C 0.0458(13) 0.0344(5) 1.0764(8) 0.127(5) Uani 1 1 d U
H80A H 0.0588 0.0061 1.0879 0.152 Uiso 1 1 calc R
C81 C -0.0124(11) 0.0591(4) 1.1126(7) 0.105(4) Uani 1 1 d U
H81A H -0.0409 0.0478 1.1500 0.126 Uiso 1 1 calc R
C82 C -0.0333(10) 0.1018(4) 1.0972(6) 0.093(3) Uani 1 1 d U
H82A H -0.0744 0.1184 1.1243 0.112 Uiso 1 1 calc R

loop_
_atom_site_aniso_label
_atom_site_aniso_U_11
_atom_site_aniso_U_22
_atom_site_aniso_U_33
_atom_site_aniso_U_23
_atom_site_aniso_U_13
_atom_site_aniso_U_12
Au1 0.03057(17) 0.04675(18) 0.0460(2) 0.00351(12) -0.00021(13) -0.00276(12)
Au2 0.0659(3) 0.0716(3) 0.0433(2) -0.00261(15) 0.00184(19) -0.00921(19)
Ag1 0.0385(3) 0.0467(3) 0.0631(4) 0.0013(3) 0.0003(3) -0.0022(3)
Ag2 0.0266(3) 0.0574(4) 0.0857(5) 0.0177(3) 0.0091(3) -0.0020(3)
P1 0.0381(12) 0.0500(12) 0.0580(14) 0.0117(10) 0.0001(10) 0.0000(9)
P2 0.0277(10) 0.0482(11) 0.0456(12) 0.0037(9) -0.0008(9) -0.0021(8)
P3 0.0305(10) 0.0449(11) 0.0482(12) -0.0017(9) 0.0064(9) -0.0034(8)
P4 0.0396(11) 0.0484(11) 0.0458(12) 0.0031(9) -0.0038(9) -0.0080(9)
P5 0.0287(10) 0.0473(11) 0.0409(11) 0.0048(8) -0.0028(9) -0.0059(8)
P6 0.0310(10) 0.0475(11) 0.0488(12) 0.0021(9) 0.0001(9) -0.0008(9)
Cl1 0.0691(18) 0.0805(18) 0.098(2) 0.0053(16) -0.0104(16) -0.0065(15)
Cl2 0.0421(13) 0.100(2) 0.0626(16) 0.0135(13) -0.0045(12) -0.0041(12)
Cl3 0.160(5) 0.224(7) 0.241(8) -0.024(6) -0.026(5) -0.046(5)
Cl4 0.229(8) 0.268(9) 0.227(8) -0.013(7) 0.052(7) -0.059(6)
O1 0.160(11) 0.202(12) 0.138(10) -0.084(9) -0.027(8) 0.066(9)
O2 0.171(11) 0.165(10) 0.182(12) 0.103(10) 0.033(9) 0.007(9)
O3 0.119(8) 0.083(6) 0.169(10) -0.015(6) 0.011(7) 0.024(6)
O4 0.130(10) 0.189(12) 0.215(14) -0.016(10) -0.007(9) -0.090(9)
O5 0.34(3) 0.146(14) 0.41(3) 0.009(17) 0.05(2) -0.018(16)
O6 0.119(9) 0.40(2) 0.098(9) 0.078(11) -0.048(7) -0.123(11)
O7 0.067(6) 0.300(16) 0.082(8) -0.017(8) 0.015(6) -0.018(7)
O8 0.041(5) 0.303(15) 0.056(5) 0.025(7) 0.000(4) 0.016(6)
C1 0.037(4) 0.047(4) 0.053(5) 0.004(3) 0.012(4) 0.003(4)
C2 0.036(4) 0.043(4) 0.055(5) 0.005(3) 0.002(4) -0.006(3)
C3 0.032(4) 0.055(5) 0.056(5) 0.006(4) -0.007(4) -0.003(4)
C4 0.037(4) 0.052(5) 0.041(4) 0.002(3) -0.002(3) 0.004(4)
C5 0.112(10) 0.083(8) 0.053(6) 0.005(5) 0.030(6) -0.026(7)
C6 0.131(10) 0.058(6) 0.047(6) 0.003(4) 0.024(6) -0.010(6)
C7 0.067(6) 0.108(8) 0.022(4) -0.004(4) -0.002(4) -0.044(6)
C8 0.066(7) 0.081(7) 0.059(6) -0.002(5) 0.002(5) -0.011(6)
C9 0.22(3) 0.44(5) 0.16(2) 0.04(3) -0.01(2) -0.19(3)
C11 0.039(4) 0.045(4) 0.058(5) -0.001(4) 0.010(4) -0.012(4)
C12 0.067(6) 0.041(4) 0.059(6) 0.009(4) 0.018(5) -0.004(4)
C13 0.084(7) 0.069(6) 0.051(6) 0.006(5) 0.020(5) -0.003(6)
C14 0.122(10) 0.048(5) 0.065(7) 0.023(5) 0.021(7) -0.017(6)
C15 0.111(10) 0.043(5) 0.095(9) 0.017(5) 0.016(8) 0.007(6)
C16 0.081(7) 0.045(5) 0.075(7) 0.001(4) 0.027(6) 0.004(5)
C17 0.033(4) 0.056(5) 0.052(5) -0.002(4) 0.005(4) -0.007(4)
C18 0.039(5) 0.080(6) 0.059(6) -0.008(5) 0.006(4) -0.015(5)
C19 0.050(6) 0.102(8) 0.077(8) -0.015(6) -0.015(6) -0.013(6)
C20 0.096(11) 0.132(12) 0.097(11) -0.039(9) -0.014(9) -0.034(9)
C21 0.095(11) 0.159(14) 0.098(11) -0.068(10) 0.017(9) -0.021(10)
C22 0.081(8) 0.084(7) 0.062(7) -0.019(5) 0.024(6) -0.014(6)
C23 0.038(4) 0.045(4) 0.067(6) 0.015(4) -0.001(4) -0.006(4)
C24 0.054(6) 0.049(5) 0.119(10) -0.003(5) -0.014(6) -0.001(5)
C25 0.084(9) 0.043(6) 0.163(14) -0.011(7) -0.028(9) 0.008(6)
C26 0.084(9) 0.052(7) 0.180(16) 0.015(8) 0.009(10) 0.015(6)
C27 0.068(7) 0.089(9) 0.126(11) 0.054(8) -0.019(7) -0.004(6)
C28 0.067(7) 0.069(6) 0.073(7) 0.017(5) -0.017(5) -0.005(5)
C29 0.049(5) 0.043(4) 0.049(5) 0.003(3) -0.003(4) -0.004(4)
C30 0.061(6) 0.067(6) 0.052(5) 0.015(4) -0.004(5) -0.008(5)
C31 0.102(9) 0.077(7) 0.052(6) 0.022(5) -0.009(6) -0.007(7)
C32 0.091(9) 0.084(8) 0.081(9) 0.016(6) 0.040(7) -0.008(7)
C33 0.062(7) 0.096(9) 0.117(11) 0.030(8) 0.026(7) -0.006(6)
C34 0.045(6) 0.085(7) 0.087(8) 0.024(6) 0.009(5) -0.010(5)
C35 0.053(5) 0.059(5) 0.059(6) 0.024(4) -0.005(5) -0.004(4)
C36 0.060(7) 0.104(8) 0.075(7) 0.036(6) -0.017(6) 0.003(6)
C37 0.116(12) 0.140(12) 0.065(8) 0.023(8) -0.028(8) 0.007(10)
C38 0.146(14) 0.150(13) 0.052(7) 0.029(8) -0.014(9) 0.000(11)
C39 0.120(12) 0.148(12) 0.050(7) 0.021(7) 0.006(7) -0.028(9)
C40 0.068(7) 0.104(8) 0.057(6) 0.019(6) -0.001(6) -0.013(6)
C41 0.034(4) 0.058(5) 0.047(5) 0.000(4) -0.003(4) 0.002(4)
C42 0.036(5) 0.080(6) 0.051(5) -0.014(4) 0.006(4) 0.006(4)
C43 0.051(6) 0.100(8) 0.049(6) -0.004(5) 0.005(5) -0.005(5)
C44 0.068(7) 0.123(9) 0.036(5) -0.013(5) 0.009(5) 0.008(7)
C45 0.067(7) 0.111(9) 0.066(7) 0.007(6) -0.023(6) -0.010(6)
C46 0.036(5) 0.077(6) 0.063(6) -0.004(5) -0.005(4) -0.001(4)
C47 0.038(4) 0.045(4) 0.052(5) -0.008(3) 0.010(4) -0.008(3)
C48 0.042(5) 0.084(7) 0.062(6) 0.007(5) -0.004(5) -0.012(5)
C49 0.052(6) 0.089(7) 0.073(7) 0.000(6) 0.024(6) -0.017(5)
C50 0.079(8) 0.077(7) 0.061(7) 0.021(5) 0.025(6) 0.002(6)
C51 0.073(7) 0.064(6) 0.052(6) 0.012(4) -0.009(5) -0.001(5)
C52 0.052(5) 0.064(5) 0.041(5) 0.004(4) -0.003(4) 0.003(4)
C53 0.059(6) 0.052(5) 0.052(5) 0.008(4) 0.002(4) -0.005(4)
C54 0.076(7) 0.083(7) 0.041(5) -0.005(5) -0.011(5) 0.000(6)
C55 0.086(8) 0.111(10) 0.063(7) -0.012(6) -0.004(6) -0.016(7)
C56 0.115(10) 0.102(9) 0.049(6) -0.015(6) -0.006(7) -0.039(8)
C57 0.164(16) 0.100(11) 0.124(13) -0.038(10) -0.018(12) -0.048(10)
C58 0.154(13) 0.062(7) 0.089(9) -0.010(6) -0.035(9) -0.007(7)
C59 0.040(5) 0.049(4) 0.040(5) 0.008(3) -0.003(4) 0.000(3)
C60 0.045(5) 0.087(7) 0.042(5) -0.003(4) -0.003(4) -0.004(5)
C61 0.041(6) 0.128(10) 0.078(8) -0.012(7) -0.019(6) 0.012(6)
C62 0.100(10) 0.107(9) 0.073(8) -0.029(7) -0.038(7) -0.001(8)
C63 0.055(6) 0.122(9) 0.055(6) -0.009(6) -0.004(5) -0.002(6)
C64 0.040(5) 0.082(6) 0.041(5) -0.001(4) 0.008(4) -0.002(4)
C65 0.049(5) 0.058(6) 0.083(8) 0.007(5) -0.002(5) -0.004(4)
C66 0.114(11) 0.066(7) 0.138(13) 0.002(7) 0.044(10) 0.034(7)
C67 0.105(11) 0.094(10) 0.175(16) 0.014(10) 0.068(11) 0.039(9)
C68 0.075(10) 0.076(10) 0.21(2) -0.017(11) 0.015(11) 0.019(7)
C69 0.096(11) 0.056(7) 0.156(15) 0.006(8) -0.041(10) 0.015(7)
C70 0.086(8) 0.044(6) 0.129(11) 0.007(6) -0.022(7) 0.004(5)
C71 0.181(11) 0.065(6) 0.065(7) 0.010(5) 0.021(7) 0.000(6)
C72 0.191(11) 0.078(7) 0.125(10) 0.012(7) 0.007(9) -0.007(7)
C73 0.236(14) 0.090(8) 0.139(12) -0.009(8) -0.007(11) -0.005(10)
C74 0.260(16) 0.081(8) 0.119(11) -0.006(8) 0.005(11) 0.016(9)
C75 0.253(14) 0.086(8) 0.138(11) 0.000(8) 0.050(11) 0.025(9)
C76 0.205(12) 0.075(7) 0.120(10) 0.005(7) 0.054(9) 0.014(8)
C77 0.067(6) 0.078(6) 0.068(6) 0.006(4) -0.002(5) 0.001(5)
C78 0.125(9) 0.130(9) 0.128(9) 0.041(7) 0.082(8) 0.045(8)
C79 0.176(11) 0.129(9) 0.151(11) 0.040(8) 0.099(9) 0.067(9)
C80 0.137(10) 0.110(8) 0.137(10) 0.041(7) 0.063(8) 0.047(8)
C81 0.113(9) 0.099(7) 0.107(9) 0.031(6) 0.043(7) 0.023(7)
C82 0.102(8) 0.090(6) 0.090(7) 0.010(6) 0.039(6) 0.016(6)

loop_
_atom_type_symbol
_atom_type_description
_atom_type_scat_dispersion_real
_atom_type_scat_dispersion_imag
_atom_type_scat_source
C C 0.0033 0.0016 'International Tables Vol C Tables 4.2.6.8 and 6.1.1.4'
H H 0.0000 0.0000 'International Tables Vol C Tables 4.2.6.8 and 6.1.1.4'
O O 0.0106 0.0060 'International Tables Vol C Tables 4.2.6.8 and 6.1.1.4'
P P 0.1023 0.0942 'International Tables Vol C Tables 4.2.6.8 and 6.1.1.4'
Cl Cl 0.1484 0.1585 'International Tables Vol C Tables 4.2.6.8 and 6.1.1.4'
Ag Ag -0.8971 1.1015 'International Tables Vol C Tables 4.2.6.8 and 6.1.1.4'
Au Au -2.0133 8.8022 'International Tables Vol C Tables 4.2.6.8 and 6.1.1.4'

loop_
_geom_angle_atom_site_label_1
_geom_angle_atom_site_label_2
_geom_angle_atom_site_label_3
_geom_angle
P5 Au1 P2 174.50(8)
P5 Au1 Au2 97.07(5)
P2 Au1 Au2 88.43(6)
P5 Au1 Ag1 88.44(5)
P2 Au1 Ag1 93.98(5)
Au2 Au1 Ag1 67.639(19)
P5 Au1 Ag2 95.29(5)
P2 Au1 Ag2 84.72(5)
Au2 Au1 Ag2 86.104(19)
Ag1 Au1 Ag2 153.74(3)
C7 Au2 C5 171.4(4)
C7 Au2 Au1 86.8(2)
C5 Au2 Au1 101.7(3)
P1 Ag1 P4 152.72(8)
P1 Ag1 C5 103.3(3)
P4 Ag1 C5 103.6(3)
P1 Ag1 Au1 82.73(6)
P4 Ag1 Au1 92.44(5)
C5 Ag1 Au1 90.8(3)
P6 Ag2 P3 169.01(8)
P6 Ag2 Au1 83.25(5)
P3 Ag2 Au1 93.81(5)
C35 P1 C65 106.0(5)
C35 P1 C1 103.4(4)
C65 P1 C1 103.3(4)
C35 P1 Ag1 117.2(3)
C65 P1 Ag1 117.2(3)
C1 P1 Ag1 108.1(3)
C59 P2 C1 107.0(4)
C59 P2 C2 106.5(4)
C1 P2 C2 103.7(4)
C59 P2 Au1 113.7(3)
C1 P2 Au1 111.5(3)
C2 P2 Au1 113.8(3)
C17 P3 C11 101.9(4)
C17 P3 C2 105.6(4)
C11 P3 C2 105.1(4)
C17 P3 Ag2 122.7(3)
C11 P3 Ag2 113.1(3)
C2 P3 Ag2 106.9(3)
C53 P4 C29 102.0(4)
C53 P4 C3 103.1(4)
C29 P4 C3 107.1(4)
C53 P4 Ag1 119.6(3)
C29 P4 Ag1 116.9(3)
C3 P4 Ag1 106.9(3)
C47 P5 C4 107.4(4)
C47 P5 C3 106.2(4)
C4 P5 C3 102.3(4)
C47 P5 Au1 116.0(3)
C4 P5 Au1 110.0(3)
C3 P5 Au1 113.9(3)
C41 P6 C23 106.5(4)
C41 P6 C4 104.7(4)
C23 P6 C4 103.3(4)
C41 P6 Ag2 112.9(3)
C23 P6 Ag2 116.4(3)
C4 P6 Ag2 112.0(3)
O1 Cl1 O4 112.3(9)
O1 Cl1 O2 104.5(9)
O4 Cl1 O2 108.4(9)
O1 Cl1 O3 111.7(7)
O4 Cl1 O3 110.2(8)
O2 Cl1 O3 109.5(7)
O6 Cl2 O8 115.0(7)
O6 Cl2 O7 126.8(9)
O8 Cl2 O7 112.6(6)
O6 Cl2 O5 95.7(12)
O8 Cl2 O5 99.5(12)
O7 Cl2 O5 98.7(11)
P2 C1 P1 114.0(4)
P3 C2 P2 113.8(4)
P5 C3 P4 115.0(4)
P5 C4 P6 113.8(4)
C6 C5 Au2 170.6(10)
C6 C5 Ag1 90.3(7)
Au2 C5 Ag1 98.5(4)
C5 C6 C71 173.3(13)
C8 C7 Au2 171.4(8)
C7 C8 C77 175.5(11)
Cl4 C9 Cl3 117.3(14)
C12 C11 C16 118.3(8)
C12 C11 P3 124.3(6)
C16 C11 P3 117.3(7)
C11 C12 C13 119.1(8)
C14 C13 C12 121.5(9)
C15 C14 C13 118.1(9)
C14 C15 C16 121.7(9)
C15 C16 C11 121.2(9)
C22 C17 C18 118.5(9)
C22 C17 P3 122.4(7)
C18 C17 P3 119.1(7)
C19 C18 C17 120.1(9)
C20 C19 C18 120.0(11)
C19 C20 C21 120.9(12)
C20 C21 C22 121.3(12)
C21 C22 C17 119.1(11)
C28 C23 C24 118.4(9)
C28 C23 P6 123.0(7)
C24 C23 P6 118.4(7)
C25 C24 C23 121.0(11)
C26 C25 C24 120.4(11)
C27 C26 C25 119.7(12)
C26 C27 C28 120.6(13)
C23 C28 C27 119.9(11)
C30 C29 C34 117.8(8)
C30 C29 P4 119.7(7)
C34 C29 P4 122.5(7)
C29 C30 C31 120.3(9)
C32 C31 C30 120.1(11)
C31 C32 C33 121.1(11)
C32 C33 C34 121.7(11)
C33 C34 C29 119.0(10)
C40 C35 C36 117.6(10)
C40 C35 P1 120.5(8)
C36 C35 P1 121.8(8)
C35 C36 C37 121.4(12)
C38 C37 C36 117.8(13)
C39 C38 C37 119.6(13)
C40 C39 C38 121.0(13)
C39 C40 C35 122.1(12)
C46 C41 C42 116.7(8)
C46 C41 P6 120.2(7)
C42 C41 P6 123.1(6)
C43 C42 C41 123.2(9)
C42 C43 C44 119.0(9)
C45 C44 C43 121.4(10)
C44 C45 C46 119.1(9)
C41 C46 C45 120.5(9)
C52 C47 C48 118.7(8)
C52 C47 P5 121.0(6)
C48 C47 P5 120.3(7)
C49 C48 C47 119.7(9)
C50 C49 C48 121.6(10)
C49 C50 C51 119.7(9)
C50 C51 C52 119.6(9)
C47 C52 C51 120.6(9)
C58 C53 C54 117.2(10)
C58 C53 P4 117.7(8)
C54 C53 P4 125.1(7)
C53 C54 C55 120.5(11)
C56 C55 C54 123.8(13)
C55 C56 C57 117.5(12)
C56 C57 C58 120.5(14)
C53 C58 C57 120.5(13)
C60 C59 C64 119.1(8)
C60 C59 P2 120.8(7)
C64 C59 P2 120.1(6)
C61 C60 C59 119.7(9)
C60 C61 C62 121.0(10)
C63 C62 C61 117.8(10)
C62 C63 C64 120.9(11)
C63 C64 C59 121.2(9)
C66 C65 C70 116.9(11)
C66 C65 P1 120.3(8)
C70 C65 P1 122.7(9)
C65 C66 C67 120.4(13)
C68 C67 C66 122.2(16)
C67 C68 C69 120.0(15)
C68 C69 C70 121.9(13)
C65 C70 C69 118.2(13)
C76 C71 C72 118.2(14)
C76 C71 C6 125.8(14)
C72 C71 C6 115.0(15)
C73 C72 C71 123.4(19)
C74 C73 C72 115(2)
C73 C74 C75 124.8(19)
C74 C75 C76 119(2)
C71 C76 C75 118.8(18)
C78 C77 C82 116.6(11)
C78 C77 C8 125.2(11)
C82 C77 C8 118.1(10)
C77 C78 C79 123.0(13)
C78 C79 C80 119.4(13)
C81 C80 C79 118.2(14)
C80 C81 C82 122.7(13)
C77 C82 C81 119.5(11)

loop_
_geom_bond_atom_site_label_1
_geom_bond_atom_site_label_2
_geom_bond_distance
Au1 P5 2.329(2)
Au1 P2 2.333(2)
Au1 Au2 3.0581(14)
Au1 Ag1 3.0591(13)
Au1 Ag2 3.0949(14)
Au2 C7 1.884(12)
Au2 C5 1.986(12)
Ag1 P1 2.444(2)
Ag1 P4 2.447(2)
Ag1 C5 2.488(10)
Ag2 P6 2.406(2)
Ag2 P3 2.411(2)
P1 C35 1.817(10)
P1 C65 1.819(10)
P1 C1 1.846(8)
P2 C59 1.805(9)
P2 C1 1.818(8)
P2 C2 1.828(8)
P3 C17 1.819(8)
P3 C11 1.827(8)
P3 C2 1.827(8)
P4 C53 1.821(10)
P4 C29 1.822(9)
P4 C3 1.847(8)
P5 C47 1.812(9)
P5 C4 1.818(8)
P5 C3 1.831(8)
P6 C41 1.808(9)
P6 C23 1.817(8)
P6 C4 1.857(8)
Cl1 O1 1.381(10)
Cl1 O4 1.399(10)
Cl1 O2 1.403(10)
Cl1 O3 1.434(9)
Cl2 O6 1.327(11)
Cl2 O8 1.376(9)
Cl2 O7 1.383(10)
Cl2 O5 1.403(17)
Cl3 C9 1.80(2)
Cl4 C9 1.57(2)
C5 C6 1.228(14)
C6 C71 1.458(16)
C7 C8 1.308(14)
C8 C77 1.470(15)
C11 C12 1.384(12)
C11 C16 1.384(11)
C12 C13 1.394(12)
C13 C14 1.379(14)
C14 C15 1.355(15)
C15 C16 1.360(13)
C17 C22 1.372(12)
C17 C18 1.405(11)
C18 C19 1.365(12)
C19 C20 1.334(16)
C20 C21 1.345(18)
C21 C22 1.371(16)
C23 C28 1.385(12)
C23 C24 1.389(13)
C24 C25 1.384(14)
C25 C26 1.372(18)
C26 C27 1.364(18)
C27 C28 1.408(14)
C29 C30 1.375(11)
C29 C34 1.420(12)
C30 C31 1.409(13)
C31 C32 1.331(16)
C32 C33 1.334(16)
C33 C34 1.378(15)
C35 C40 1.368(14)
C35 C36 1.391(13)
C36 C37 1.410(17)
C37 C38 1.40(2)
C38 C39 1.369(19)
C39 C40 1.359(15)
C41 C46 1.385(11)
C41 C42 1.405(11)
C42 C43 1.340(12)
C43 C44 1.375(13)
C44 C45 1.359(14)
C45 C46 1.410(14)
C47 C52 1.376(11)
C47 C48 1.405(12)
C48 C49 1.368(13)
C49 C50 1.362(14)
C50 C51 1.377(14)
C51 C52 1.400(12)
C53 C58 1.375(14)
C53 C54 1.377(12)
C54 C55 1.394(14)
C55 C56 1.301(16)
C56 C57 1.39(2)
C57 C58 1.412(17)
C59 C60 1.384(12)
C59 C64 1.418(12)
C60 C61 1.384(14)
C61 C62 1.457(17)
C62 C63 1.368(15)
C63 C64 1.386(13)
C65 C66 1.380(16)
C65 C70 1.385(14)
C66 C67 1.426(16)
C67 C68 1.27(2)
C68 C69 1.32(2)
C69 C70 1.444(18)
C71 C76 1.36(2)
C71 C72 1.43(2)
C72 C73 1.36(2)
C73 C74 1.36(3)
C74 C75 1.36(3)
C75 C76 1.40(2)
C77 C78 1.350(16)
C77 C82 1.372(15)
C78 C79 1.366(19)
C79 C80 1.374(19)
C80 C81 1.312(17)
C81 C82 1.398(16)
